data_4131456
loop_
_publ_author_name
'Elsby, Matthew R.'
'Johnson, Samuel A.'

_publ_section_title
;
 Nickel-Catalyzed C-H Silylation of Arenes with Vinylsilanes: Rapid and
 Reversible \b-Si Elimination.
;
_journal_issue 27
_journal_name_full 'Journal of the American Chemical Society'
_journal_page_first 9401
_journal_page_last 9407
_journal_paper_doi 10.1021/jacs.7b05574
_journal_volume 139
_journal_year 2017
_chemical_formula_moiety 'C37 H60 N2 Ni Si2'
_chemical_formula_sum 'C37 H60 N2 Ni Si2'
_chemical_formula_weight 647.76
_space_group_IT_number 61
_space_group_name_Hall '-P 2ac 2ab'
_space_group_name_H-M_alt 'P b c a'
_symmetry_cell_setting orthorhombic
_symmetry_Int_Tables_number 61
_symmetry_space_group_name_Hall '-P 2ac 2ab'
_symmetry_space_group_name_H-M 'P b c a'
_atom_sites_solution_hydrogens mixed
_audit_creation_date 2016-04-11T11:21:22-00:00
_audit_creation_method 'WinGX routine CIF_UPDATE'
_cell_angle_alpha 90
_cell_angle_beta 90
_cell_angle_gamma 90
_cell_formula_units_Z 8
_cell_length_a 18.4342(10)
_cell_length_b 19.3195(12)
_cell_length_c 21.7657(12)
_cell_measurement_reflns_used 9956
_cell_measurement_temperature 150(2)
_cell_measurement_theta_max 29.24
_cell_measurement_theta_min 2.9
_cell_volume 7751.6(8)
_computing_cell_refinement 'Bruker SAINT'
_computing_data_collection 'Bruker APEX2'
_computing_data_reduction 'Bruker SAINT'
_computing_molecular_graphics 'Bruker SHELXTL'
_computing_publication_material 'Bruker SHELXTL'
_computing_structure_refinement 'SHELXL-2014/7 (Sheldrick, 2014)'
_computing_structure_solution 'SHELXS-97 (Sheldrick 2008)'
_diffrn_ambient_temperature 150(2)
_diffrn_measured_fraction_theta_full 0.999
_diffrn_measured_fraction_theta_max 0.999
_diffrn_measurement_device_type 'Bruker APEX-II CCD'
_diffrn_measurement_method '\f and \w scans'
_diffrn_radiation_type MoK\a
_diffrn_radiation_wavelength 0.71073
_diffrn_reflns_av_R_equivalents 0.0621
_diffrn_reflns_av_unetI/netI 0.0406
_diffrn_reflns_Laue_measured_fraction_full 0.999
_diffrn_reflns_Laue_measured_fraction_max 0.999
_diffrn_reflns_limit_h_max 25
_diffrn_reflns_limit_h_min -25
_diffrn_reflns_limit_k_max 27
_diffrn_reflns_limit_k_min -27
_diffrn_reflns_limit_l_max 25
_diffrn_reflns_limit_l_min -30
_diffrn_reflns_number 104107
_diffrn_reflns_point_group_measured_fraction_full 0.999
_diffrn_reflns_point_group_measured_fraction_max 0.999
_diffrn_reflns_theta_full 29.999
_diffrn_reflns_theta_max 29.999
_diffrn_reflns_theta_min 2.896
_diffrn_standards_number 0
_exptl_absorpt_coefficient_mu 0.587
_exptl_absorpt_correction_T_max 0.8879
_exptl_absorpt_correction_T_min 0.837
_exptl_absorpt_correction_type multi-scan
_exptl_absorpt_process_details 'SADABS, BRUKER 2014/5'
_exptl_crystal_colour yellow
_exptl_crystal_density_diffrn 1.11
_exptl_crystal_description block
_exptl_crystal_F_000 2816
_exptl_crystal_size_max 0.24
_exptl_crystal_size_mid 0.21
_exptl_crystal_size_min 0.18
_refine_diff_density_max 0.895
_refine_diff_density_min -0.719
_refine_diff_density_rms 0.062
_refine_ls_extinction_method none
_refine_ls_goodness_of_fit_ref 1.019
_refine_ls_hydrogen_treatment mixed
_refine_ls_matrix_type full
_refine_ls_number_parameters 417
_refine_ls_number_reflns 11291
_refine_ls_number_restraints 0
_refine_ls_restrained_S_all 1.019
_refine_ls_R_factor_all 0.0768
_refine_ls_R_factor_gt 0.0422
_refine_ls_shift/su_max 0.001
_refine_ls_shift/su_mean 0
_refine_ls_structure_factor_coef Fsqd
_refine_ls_weighting_details 'w=1/[\s^2^(Fo^2^)+(0.0348P)^2^+5.6221P] where P=(Fo^2^+2Fc^2^)/3'
_refine_ls_weighting_scheme calc
_refine_ls_wR_factor_gt 0.0847
_refine_ls_wR_factor_ref 0.0979
_reflns_Friedel_coverage 0
_reflns_number_gt 7964
_reflns_number_total 11291
_reflns_threshold_expression 'I > 2\s(I)'
_cod_data_source_file ja7b05574_si_002.cif
_cod_data_source_block me217b2
_cod_database_code 4131456
_shelx_estimated_absorpt_t_min 0.872
_shelx_estimated_absorpt_t_max 0.902

loop_
_symmetry_equiv_pos_as_xyz
'x, y, z'
'-x+1/2, -y, z+1/2'
'-x, y+1/2, -z+1/2'
'x+1/2, -y+1/2, -z'
'-x, -y, -z'
'x-1/2, y, -z-1/2'
'x, -y-1/2, z-1/2'
'-x-1/2, y-1/2, z'

loop_
_atom_site_label
_atom_site_type_symbol
_atom_site_fract_x
_atom_site_fract_y
_atom_site_fract_z
_atom_site_U_iso_or_equiv
_atom_site_adp_type
_atom_site_occupancy
_atom_site_site_symmetry_order
_atom_site_calc_flag
_atom_site_refinement_flags_posn
_atom_site_refinement_flags_adp
Ni1 Ni 0.84613(2) 0.09707(2) 0.10933(2) 0.01675(6) Uani 1 1 d . .
C1 C 0.90713(9) 0.18325(9) 0.10029(8) 0.0212(3) Uani 1 1 d . .
C2 C 0.85395(10) 0.19058(10) 0.14607(9) 0.0257(4) Uani 1 1 d . .
C3 C 0.89432(11) 0.05357(10) 0.03549(8) 0.0236(4) Uani 1 1 d . .
C4 C 0.84696(12) 0.00747(10) 0.06457(9) 0.0275(4) Uani 1 1 d . .
C5 C 0.77140(8) 0.06953(8) 0.16540(7) 0.0155(3) Uani 1 1 d . .
C6 C 0.70838(9) 0.04075(9) 0.25269(8) 0.0219(4) Uani 1 1 d . .
H6 H 0.6984 0.0305 0.2945 0.026 Uiso 1 1 calc R U
C7 C 0.66069(9) 0.04133(9) 0.20651(8) 0.0224(4) Uani 1 1 d . .
H7 H 0.6102 0.0321 0.2093 0.027 Uiso 1 1 calc R U
C8 C 0.83882(9) 0.05994(9) 0.26667(7) 0.0178(3) Uani 1 1 d . .
C9 C 0.88221(9) 0.00064(9) 0.26992(8) 0.0221(4) Uani 1 1 d . .
C10 C 0.93823(10) 0.00019(11) 0.31303(9) 0.0289(4) Uani 1 1 d . .
H10 H 0.9685 -0.0394 0.3164 0.035 Uiso 1 1 calc R U
C11 C 0.95044(10) 0.05632(12) 0.35086(9) 0.0319(5) Uani 1 1 d . .
H11 H 0.9889 0.0551 0.3799 0.038 Uiso 1 1 calc R U
C12 C 0.90667(10) 0.11434(11) 0.34660(8) 0.0282(4) Uani 1 1 d . .
H12 H 0.9157 0.1527 0.3728 0.034 Uiso 1 1 calc R U
C13 C 0.84961(9) 0.11765(9) 0.30458(8) 0.0213(3) Uani 1 1 d . .
C14 C 0.86726(10) -0.06257(9) 0.23041(9) 0.0280(4) Uani 1 1 d . .
H14 H 0.8373 -0.0473 0.1946 0.034 Uiso 1 1 calc R U
C15 C 0.82285(12) -0.11578(11) 0.26667(12) 0.0433(6) Uani 1 1 d . .
H15A H 0.8502 -0.1302 0.3031 0.065 Uiso 1 1 calc R U
H15B H 0.8132 -0.1562 0.2407 0.065 Uiso 1 1 calc R U
H15C H 0.7768 -0.095 0.2794 0.065 Uiso 1 1 calc R U
C16 C 0.93650(12) -0.09508(11) 0.20518(11) 0.0404(5) Uani 1 1 d . .
H16A H 0.9659 -0.0594 0.1852 0.061 Uiso 1 1 calc R U
H16B H 0.9239 -0.131 0.1752 0.061 Uiso 1 1 calc R U
H16C H 0.9642 -0.1158 0.239 0.061 Uiso 1 1 calc R U
C17 C 0.80055(10) 0.18058(10) 0.30272(8) 0.0263(4) Uani 1 1 d . .
H17 H 0.7728 0.1794 0.2633 0.032 Uiso 1 1 calc R U
C18 C 0.84265(12) 0.24904(11) 0.30542(10) 0.0388(5) Uani 1 1 d . .
H18A H 0.865 0.2541 0.346 0.058 Uiso 1 1 calc R U
H18B H 0.8093 0.2877 0.2981 0.058 Uiso 1 1 calc R U
H18C H 0.8805 0.249 0.2738 0.058 Uiso 1 1 calc R U
C19 C 0.74577(12) 0.17851(12) 0.35593(10) 0.0411(5) Uani 1 1 d . .
H19A H 0.7168 0.1361 0.3532 0.062 Uiso 1 1 calc R U
H19B H 0.7137 0.2189 0.3534 0.062 Uiso 1 1 calc R U
H19C H 0.7719 0.1793 0.3951 0.062 Uiso 1 1 calc R U
C20 C 0.66206(9) 0.06786(9) 0.09592(8) 0.0188(3) Uani 1 1 d . .
C21 C 0.64729(9) 0.00990(9) 0.05901(9) 0.0241(4) Uani 1 1 d . .
C22 C 0.60805(11) 0.02152(11) 0.00526(9) 0.0342(5) Uani 1 1 d . .
H22 H 0.5978 -0.0163 -0.0213 0.041 Uiso 1 1 calc R U
C23 C 0.58378(12) 0.08687(11) -0.01016(10) 0.0382(5) Uani 1 1 d . .
H23 H 0.5573 0.0936 -0.0471 0.046 Uiso 1 1 calc R U
C24 C 0.59767(11) 0.14234(10) 0.02763(9) 0.0303(4) Uani 1 1 d . .
H24 H 0.58 0.1868 0.0166 0.036 Uiso 1 1 calc R U
C25 C 0.63715(9) 0.13448(9) 0.08170(8) 0.0208(3) Uani 1 1 d . .
C26 C 0.67009(10) -0.06307(9) 0.07700(9) 0.0279(4) Uani 1 1 d . .
H26 H 0.7129 -0.0592 0.105 0.034 Uiso 1 1 calc R U
C27 C 0.60910(12) -0.09961(11) 0.11242(13) 0.0463(6) Uani 1 1 d . .
H27A H 0.5979 -0.0734 0.1498 0.07 Uiso 1 1 calc R U
H27B H 0.6248 -0.1464 0.1236 0.07 Uiso 1 1 calc R U
H27C H 0.5657 -0.1024 0.0865 0.07 Uiso 1 1 calc R U
C28 C 0.69263(14) -0.10725(11) 0.02158(11) 0.0461(6) Uani 1 1 d . .
H28A H 0.6501 -0.1163 -0.0042 0.069 Uiso 1 1 calc R U
H28B H 0.7128 -0.1513 0.036 0.069 Uiso 1 1 calc R U
H28C H 0.7293 -0.0824 -0.0024 0.069 Uiso 1 1 calc R U
C29 C 0.64942(9) 0.19538(9) 0.12469(8) 0.0223(4) Uani 1 1 d . .
H29 H 0.6905 0.1831 0.1527 0.027 Uiso 1 1 calc R U
C30 C 0.58215(12) 0.20751(11) 0.16466(11) 0.0384(5) Uani 1 1 d . .
H30A H 0.5418 0.2228 0.1387 0.058 Uiso 1 1 calc R U
H30B H 0.5928 0.2432 0.1954 0.058 Uiso 1 1 calc R U
H30C H 0.5689 0.1643 0.1854 0.058 Uiso 1 1 calc R U
C31 C 0.67014(12) 0.26161(10) 0.09094(10) 0.0338(5) Uani 1 1 d . .
H31A H 0.7097 0.2519 0.0621 0.051 Uiso 1 1 calc R U
H31B H 0.686 0.2965 0.1207 0.051 Uiso 1 1 calc R U
H31C H 0.628 0.2791 0.0682 0.051 Uiso 1 1 calc R U
C32 C 1.06556(11) 0.15617(13) 0.05696(10) 0.0381(5) Uani 1 1 d . .
H32A H 1.054 0.1106 0.0399 0.057 Uiso 1 1 calc R U
H32B H 1.116 0.1565 0.0712 0.057 Uiso 1 1 calc R U
H32C H 1.0592 0.1916 0.0252 0.057 Uiso 1 1 calc R U
C33 C 1.01513(11) 0.10710(11) 0.18309(9) 0.0335(5) Uani 1 1 d . .
H33A H 0.9854 0.1188 0.2189 0.05 Uiso 1 1 calc R U
H33B H 1.0662 0.1046 0.1953 0.05 Uiso 1 1 calc R U
H33C H 0.9998 0.0622 0.1667 0.05 Uiso 1 1 calc R U
C34 C 1.03367(12) 0.25964(12) 0.15673(12) 0.0455(6) Uani 1 1 d . .
H34A H 1.0317 0.2957 0.1251 0.068 Uiso 1 1 calc R U
H34B H 1.0835 0.2553 0.172 0.068 Uiso 1 1 calc R U
H34C H 1.0015 0.2721 0.1908 0.068 Uiso 1 1 calc R U
C35 C 0.94814(13) 0.14923(15) -0.06857(11) 0.0531(7) Uani 1 1 d . .
H35A H 0.9519 0.1918 -0.0443 0.08 Uiso 1 1 calc R U
H35B H 0.9393 0.161 -0.1117 0.08 Uiso 1 1 calc R U
H35C H 0.9935 0.123 -0.0652 0.08 Uiso 1 1 calc R U
C36 C 0.78766(12) 0.14988(13) -0.03481(10) 0.0424(5) Uani 1 1 d . .
H36A H 0.7482 0.1234 -0.0159 0.064 Uiso 1 1 calc R U
H36B H 0.7734 0.1638 -0.0764 0.064 Uiso 1 1 calc R U
H36C H 0.7977 0.1912 -0.0101 0.064 Uiso 1 1 calc R U
C37 C 0.8532(2) 0.02758(16) -0.09787(12) 0.0840(12) Uani 1 1 d . .
H37A H 0.895 -0.0037 -0.1003 0.126 Uiso 1 1 calc R U
H37B H 0.8455 0.0497 -0.1379 0.126 Uiso 1 1 calc R U
H37C H 0.8099 0.0011 -0.0865 0.126 Uiso 1 1 calc R U
N1 N 0.77528(7) 0.05809(7) 0.22781(6) 0.0164(3) Uani 1 1 d . .
N2 N 0.69907(7) 0.05804(7) 0.15367(6) 0.0167(3) Uani 1 1 d . .
Si1 Si 1.00377(3) 0.17495(3) 0.12292(2) 0.02293(11) Uani 1 1 d . .
Si2 Si 0.87079(3) 0.09514(3) -0.03882(2) 0.02974(12) Uani 1 1 d . .
H1 H 0.8989(10) 0.2059(10) 0.0613(9) 0.025(5) Uiso 1 1 d . .
H2B H 0.8673(11) 0.1864(10) 0.1892(10) 0.027(5) Uiso 1 1 d . .
H3A H 0.8637(11) -0.0298(11) 0.0884(10) 0.030(6) Uiso 1 1 d . .
H3B H 0.8006(12) -0.0009(11) 0.0474(10) 0.033(6) Uiso 1 1 d . .
H3 H 0.9440(12) 0.0474(11) 0.0441(10) 0.035(6) Uiso 1 1 d . .
H2A H 0.8091(12) 0.2189(11) 0.1383(10) 0.034(6) Uiso 1 1 d . .

loop_
_atom_site_aniso_label
_atom_site_aniso_U_11
_atom_site_aniso_U_22
_atom_site_aniso_U_33
_atom_site_aniso_U_23
_atom_site_aniso_U_13
_atom_site_aniso_U_12
Ni1 0.01592(10) 0.01993(10) 0.01439(10) 0.00091(8) -0.00046(8) -0.00036(8)
C1 0.0215(8) 0.0201(8) 0.0220(9) 0.0038(7) -0.0012(7) -0.0028(7)
C2 0.0238(9) 0.0232(9) 0.0301(10) -0.0051(7) 0.0014(8) -0.0035(7)
C3 0.0269(9) 0.0267(9) 0.0173(8) -0.0027(7) 0.0017(7) 0.0041(7)
C4 0.0328(10) 0.0259(9) 0.0237(9) -0.0046(8) 0.0022(8) -0.0007(8)
C5 0.0166(8) 0.0125(7) 0.0174(8) -0.0011(6) -0.0030(6) 0.0001(6)
C6 0.0179(8) 0.0265(9) 0.0213(8) 0.0040(7) 0.0027(7) -0.0028(7)
C7 0.0164(8) 0.0260(9) 0.0247(9) 0.0040(7) 0.0012(7) -0.0038(7)
C8 0.0161(8) 0.0225(8) 0.0148(7) 0.0035(6) -0.0012(6) -0.0021(6)
C9 0.0204(8) 0.0242(9) 0.0216(8) 0.0070(7) 0.0025(7) 0.0001(7)
C10 0.0220(9) 0.0380(11) 0.0268(9) 0.0126(8) -0.0011(7) 0.0049(8)
C11 0.0196(9) 0.0560(13) 0.0202(9) 0.0080(9) -0.0049(7) -0.0024(9)
C12 0.0219(9) 0.0441(12) 0.0186(9) -0.0033(8) -0.0007(7) -0.0060(8)
C13 0.0185(8) 0.0281(9) 0.0171(8) -0.0003(7) 0.0022(6) -0.0019(7)
C14 0.0321(10) 0.0200(9) 0.0319(10) 0.0051(7) -0.0002(8) 0.0035(7)
C15 0.0404(12) 0.0262(10) 0.0634(16) 0.0049(10) 0.0121(11) -0.0035(9)
C16 0.0433(12) 0.0245(10) 0.0534(14) -0.0013(10) 0.0137(10) 0.0036(9)
C17 0.0277(9) 0.0270(9) 0.0242(9) -0.0074(7) 0.0000(7) 0.0006(8)
C18 0.0474(12) 0.0288(10) 0.0402(11) -0.0115(9) 0.0021(10) -0.0039(10)
C19 0.0363(12) 0.0425(12) 0.0446(13) -0.0084(10) 0.0127(10) 0.0059(10)
C20 0.0144(8) 0.0203(8) 0.0216(8) 0.0000(6) -0.0040(6) 0.0008(6)
C21 0.0193(8) 0.0229(9) 0.0303(9) -0.0046(7) -0.0061(7) 0.0010(7)
C22 0.0341(11) 0.0339(11) 0.0346(11) -0.0097(9) -0.0168(9) 0.0006(9)
C23 0.0392(12) 0.0414(12) 0.0339(11) -0.0002(9) -0.0208(9) 0.0032(9)
C24 0.0294(10) 0.0277(10) 0.0340(11) 0.0051(8) -0.0106(8) 0.0045(8)
C25 0.0163(8) 0.0209(8) 0.0252(9) 0.0014(7) -0.0029(6) -0.0007(6)
C26 0.0247(9) 0.0206(9) 0.0385(11) -0.0056(8) -0.0089(8) 0.0017(7)
C27 0.0360(12) 0.0250(10) 0.0779(18) 0.0049(11) -0.0053(12) -0.0047(9)
C28 0.0507(14) 0.0334(12) 0.0543(14) -0.0200(10) -0.0175(11) 0.0109(10)
C29 0.0224(8) 0.0167(8) 0.0277(9) 0.0012(7) -0.0035(7) 0.0001(7)
C30 0.0399(12) 0.0264(10) 0.0490(13) -0.0055(9) 0.0143(10) -0.0018(9)
C31 0.0403(11) 0.0224(10) 0.0387(11) 0.0011(8) 0.0028(9) -0.0047(8)
C32 0.0264(10) 0.0543(14) 0.0335(11) 0.0085(10) 0.0052(8) -0.0039(9)
C33 0.0263(10) 0.0435(12) 0.0307(10) 0.0113(9) -0.0026(8) -0.0003(9)
C34 0.0342(12) 0.0359(12) 0.0664(16) -0.0067(11) -0.0104(11) -0.0091(10)
C35 0.0396(13) 0.085(2) 0.0347(12) 0.0291(13) 0.0057(10) 0.0070(13)
C36 0.0330(11) 0.0636(16) 0.0305(11) 0.0126(11) -0.0013(9) 0.0098(11)
C37 0.160(4) 0.0559(18) 0.0358(15) -0.0143(13) -0.0336(18) 0.011(2)
N1 0.0148(6) 0.0184(7) 0.0158(6) 0.0012(5) -0.0009(5) -0.0010(5)
N2 0.0159(7) 0.0162(7) 0.0179(7) 0.0001(5) -0.0030(5) -0.0006(5)
Si1 0.0188(2) 0.0253(2) 0.0246(2) 0.0045(2) -0.00099(19) -0.00408(19)
Si2 0.0386(3) 0.0344(3) 0.0162(2) -0.0005(2) -0.0007(2) 0.0073(2)

loop_
_atom_type_symbol
_atom_type_description
_atom_type_scat_dispersion_real
_atom_type_scat_dispersion_imag
_atom_type_scat_source
C C 0.0033 0.0016 'International Tables Vol C Tables 4.2.6.8 and 6.1.1.4'
H H 0 0 'International Tables Vol C Tables 4.2.6.8 and 6.1.1.4'
N N 0.0061 0.0033 'International Tables Vol C Tables 4.2.6.8 and 6.1.1.4'
Si Si 0.0817 0.0704 'International Tables Vol C Tables 4.2.6.8 and 6.1.1.4'
Ni Ni 0.3393 1.1124 'International Tables Vol C Tables 4.2.6.8 and 6.1.1.4'

loop_
_geom_angle_atom_site_label_1
_geom_angle_atom_site_label_2
_geom_angle_atom_site_label_3
_geom_angle
C5 Ni1 C2 92.78(7)
C5 Ni1 C4 94.36(7)
C2 Ni1 C4 172.83(8)
C5 Ni1 C1 133.77(7)
C2 Ni1 C1 41.12(7)
C4 Ni1 C1 131.80(8)
C5 Ni1 C3 135.05(7)
C2 Ni1 C3 131.97(8)
C4 Ni1 C3 40.86(8)
C1 Ni1 C3 91.18(7)
C2 C1 Si1 119.37(14)
C2 C1 Ni1 67.99(10)
Si1 C1 Ni1 115.96(9)
C2 C1 H1 117.9(12)
Si1 C1 H1 115.0(12)
Ni1 C1 H1 111.8(12)
C1 C2 Ni1 70.89(10)
C1 C2 H2B 119.9(12)
Ni1 C2 H2B 109.4(12)
C1 C2 H2A 120.6(12)
Ni1 C2 H2A 111.6(12)
H2B C2 H2A 114.6(17)
C4 C3 Si2 121.58(15)
C4 C3 Ni1 68.30(10)
Si2 C3 Ni1 114.23(9)
C4 C3 H3 115.8(13)
Si2 C3 H3 117.1(13)
Ni1 C3 H3 108.8(13)
C3 C4 Ni1 70.84(11)
C3 C4 H3A 122.2(13)
Ni1 C4 H3A 113.6(13)
C3 C4 H3B 119.5(13)
Ni1 C4 H3B 109.6(13)
H3A C4 H3B 112.6(18)
N2 C5 N1 101.97(13)
N2 C5 Ni1 128.58(12)
N1 C5 Ni1 129.43(11)
C7 C6 N1 106.81(15)
C7 C6 H6 126.6
N1 C6 H6 126.6
C6 C7 N2 106.86(14)
C6 C7 H7 126.6
N2 C7 H7 126.6
C9 C8 C13 122.73(15)
C9 C8 N1 118.20(15)
C13 C8 N1 118.65(14)
C10 C9 C8 117.52(17)
C10 C9 C14 120.67(16)
C8 C9 C14 121.74(15)
C11 C10 C9 121.14(18)
C11 C10 H10 119.4
C9 C10 H10 119.4
C10 C11 C12 120.08(17)
C10 C11 H11 120
C12 C11 H11 120
C11 C12 C13 121.36(18)
C11 C12 H12 119.3
C13 C12 H12 119.3
C12 C13 C8 117.16(16)
C12 C13 C17 120.27(16)
C8 C13 C17 122.53(15)
C9 C14 C16 112.54(16)
C9 C14 C15 110.15(17)
C16 C14 C15 110.87(16)
C9 C14 H14 107.7
C16 C14 H14 107.7
C15 C14 H14 107.7
C14 C15 H15A 109.5
C14 C15 H15B 109.5
H15A C15 H15B 109.5
C14 C15 H15C 109.5
H15A C15 H15C 109.5
H15B C15 H15C 109.5
C14 C16 H16A 109.5
C14 C16 H16B 109.5
H16A C16 H16B 109.5
C14 C16 H16C 109.5
H16A C16 H16C 109.5
H16B C16 H16C 109.5
C13 C17 C18 112.86(16)
C13 C17 C19 110.55(16)
C18 C17 C19 109.01(16)
C13 C17 H17 108.1
C18 C17 H17 108.1
C19 C17 H17 108.1
C17 C18 H18A 109.5
C17 C18 H18B 109.5
H18A C18 H18B 109.5
C17 C18 H18C 109.5
H18A C18 H18C 109.5
H18B C18 H18C 109.5
C17 C19 H19A 109.5
C17 C19 H19B 109.5
H19A C19 H19B 109.5
C17 C19 H19C 109.5
H19A C19 H19C 109.5
H19B C19 H19C 109.5
C25 C20 C21 122.84(15)
C25 C20 N2 117.92(14)
C21 C20 N2 119.03(15)
C22 C21 C20 116.89(17)
C22 C21 C26 120.56(16)
C20 C21 C26 122.51(16)
C23 C22 C21 121.30(18)
C23 C22 H22 119.4
C21 C22 H22 119.4
C24 C23 C22 120.46(18)
C24 C23 H23 119.8
C22 C23 H23 119.8
C23 C24 C25 121.21(18)
C23 C24 H24 119.4
C25 C24 H24 119.4
C24 C25 C20 117.27(16)
C24 C25 C29 120.93(16)
C20 C25 C29 121.74(15)
C21 C26 C28 112.80(17)
C21 C26 C27 110.66(16)
C28 C26 C27 109.71(18)
C21 C26 H26 107.8
C28 C26 H26 107.8
C27 C26 H26 107.8
C26 C27 H27A 109.5
C26 C27 H27B 109.5
H27A C27 H27B 109.5
C26 C27 H27C 109.5
H27A C27 H27C 109.5
H27B C27 H27C 109.5
C26 C28 H28A 109.5
C26 C28 H28B 109.5
H28A C28 H28B 109.5
C26 C28 H28C 109.5
H28A C28 H28C 109.5
H28B C28 H28C 109.5
C25 C29 C31 112.97(15)
C25 C29 C30 110.33(15)
C31 C29 C30 110.36(15)
C25 C29 H29 107.7
C31 C29 H29 107.7
C30 C29 H29 107.7
C29 C30 H30A 109.5
C29 C30 H30B 109.5
H30A C30 H30B 109.5
C29 C30 H30C 109.5
H30A C30 H30C 109.5
H30B C30 H30C 109.5
C29 C31 H31A 109.5
C29 C31 H31B 109.5
H31A C31 H31B 109.5
C29 C31 H31C 109.5
H31A C31 H31C 109.5
H31B C31 H31C 109.5
Si1 C32 H32A 109.5
Si1 C32 H32B 109.5
H32A C32 H32B 109.5
Si1 C32 H32C 109.5
H32A C32 H32C 109.5
H32B C32 H32C 109.5
Si1 C33 H33A 109.5
Si1 C33 H33B 109.5
H33A C33 H33B 109.5
Si1 C33 H33C 109.5
H33A C33 H33C 109.5
H33B C33 H33C 109.5
Si1 C34 H34A 109.5
Si1 C34 H34B 109.5
H34A C34 H34B 109.5
Si1 C34 H34C 109.5
H34A C34 H34C 109.5
H34B C34 H34C 109.5
Si2 C35 H35A 109.5
Si2 C35 H35B 109.5
H35A C35 H35B 109.5
Si2 C35 H35C 109.5
H35A C35 H35C 109.5
H35B C35 H35C 109.5
Si2 C36 H36A 109.5
Si2 C36 H36B 109.5
H36A C36 H36B 109.5
Si2 C36 H36C 109.5
H36A C36 H36C 109.5
H36B C36 H36C 109.5
Si2 C37 H37A 109.5
Si2 C37 H37B 109.5
H37A C37 H37B 109.5
Si2 C37 H37C 109.5
H37A C37 H37C 109.5
H37B C37 H37C 109.5
C5 N1 C6 112.16(13)
C5 N1 C8 127.96(13)
C6 N1 C8 119.85(13)
C5 N2 C7 112.19(13)
C5 N2 C20 126.79(14)
C7 N2 C20 120.75(13)
C1 Si1 C33 110.80(8)
C1 Si1 C32 113.47(9)
C33 Si1 C32 109.56(10)
C1 Si1 C34 108.11(9)
C33 Si1 C34 107.72(11)
C32 Si1 C34 106.95(11)
C3 Si2 C37 109.81(11)
C3 Si2 C36 113.36(9)
C37 Si2 C36 106.69(14)
C3 Si2 C35 111.26(10)
C37 Si2 C35 106.49(15)
C36 Si2 C35 108.90(11)

loop_
_geom_bond_atom_site_label_1
_geom_bond_atom_site_label_2
_geom_bond_distance
Ni1 C5 1.9158(16)
Ni1 C2 1.9809(18)
Ni1 C4 1.9864(19)
Ni1 C1 2.0189(17)
Ni1 C3 2.0195(17)
C1 C2 1.405(3)
C1 Si1 1.8551(18)
C1 H1 0.97(2)
C2 H2B 0.97(2)
C2 H2A 1.01(2)
C3 C4 1.399(3)
C3 Si2 1.8573(19)
C3 H3 0.94(2)
C4 H3A 0.94(2)
C4 H3B 0.95(2)
C5 N2 1.376(2)
C5 N1 1.378(2)
C6 C7 1.335(2)
C6 N1 1.388(2)
C6 H6 0.95
C7 N2 1.388(2)
C7 H7 0.95
C8 C9 1.399(2)
C8 C13 1.401(2)
C8 N1 1.445(2)
C9 C10 1.395(2)
C9 C14 1.519(3)
C10 C11 1.380(3)
C10 H10 0.95
C11 C12 1.384(3)
C11 H11 0.95
C12 C13 1.395(2)
C12 H12 0.95
C13 C17 1.516(3)
C14 C16 1.525(3)
C14 C15 1.533(3)
C14 H14 1
C15 H15A 0.98
C15 H15B 0.98
C15 H15C 0.98
C16 H16A 0.98
C16 H16B 0.98
C16 H16C 0.98
C17 C18 1.535(3)
C17 C19 1.537(3)
C17 H17 1
C18 H18A 0.98
C18 H18B 0.98
C18 H18C 0.98
C19 H19A 0.98
C19 H19B 0.98
C19 H19C 0.98
C20 C25 1.401(2)
C20 C21 1.405(2)
C20 N2 1.443(2)
C21 C22 1.394(3)
C21 C26 1.522(3)
C22 C23 1.381(3)
C22 H22 0.95
C23 C24 1.375(3)
C23 H23 0.95
C24 C25 1.392(2)
C24 H24 0.95
C25 C29 1.520(2)
C26 C28 1.535(3)
C26 C27 1.535(3)
C26 H26 1
C27 H27A 0.98
C27 H27B 0.98
C27 H27C 0.98
C28 H28A 0.98
C28 H28B 0.98
C28 H28C 0.98
C29 C31 1.524(2)
C29 C30 1.533(3)
C29 H29 1
C30 H30A 0.98
C30 H30B 0.98
C30 H30C 0.98
C31 H31A 0.98
C31 H31B 0.98
C31 H31C 0.98
C32 Si1 1.868(2)
C32 H32A 0.98
C32 H32B 0.98
C32 H32C 0.98
C33 Si1 1.865(2)
C33 H33A 0.98
C33 H33B 0.98
C33 H33C 0.98
C34 Si1 1.877(2)
C34 H34A 0.98
C34 H34B 0.98
C34 H34C 0.98
C35 Si2 1.883(2)
C35 H35A 0.98
C35 H35B 0.98
C35 H35C 0.98
C36 Si2 1.864(2)
C36 H36A 0.98
C36 H36B 0.98
C36 H36C 0.98
C37 Si2 1.860(3)
C37 H37A 0.98
C37 H37B 0.98
C37 H37C 0.98
